data_7129472
loop_
_publ_author_name
'Gao, Zhe'
'Jiang, Di'
'Li, Bin'
'Wang, Baiquan'

_publ_section_title
;
 Rhodium-catalyzed denitrogenative gem-difunctionalization of
 pyridotriazoles with thioesters: formal carbene insertion into C(O)--S
 bonds
;
_journal_name_full 'Chemical Communications'
_journal_paper_doi 10.1039/D1CC06041D
_journal_year 2022
_chemical_formula_sum 'C20 H14 Br N O S'
_chemical_formula_weight 396.29
_space_group_crystal_system monoclinic
_space_group_IT_number 15
_space_group_name_Hall '-C 2yc'
_space_group_name_H-M_alt 'C 1 2/c 1'
_atom_sites_solution_hydrogens geom
_audit_creation_method SHELXL-2018/3
_audit_update_record
;
2021-07-06 deposited with the CCDC.	2021-12-17 downloaded from the CCDC.
;
_cell_angle_alpha 90
_cell_angle_beta 113.67(3)
_cell_angle_gamma 90
_cell_formula_units_Z 8
_cell_length_a 21.028(4)
_cell_length_b 11.443(2)
_cell_length_c 15.478(3)
_cell_measurement_reflns_used 4531
_cell_measurement_temperature 113(2)
_cell_measurement_theta_max 27.8426
_cell_measurement_theta_min 2.0702
_cell_volume 3411.0(14)
_computing_cell_refinement crystalclear
_computing_data_collection crystalclear
_computing_data_reduction crystalclear
_computing_molecular_graphics 'Bruker SHELXTL'
_computing_publication_material 'Bruker SHELXTL'
_computing_structure_refinement 'SHELXL-97 (Sheldrick, 1997)'
_computing_structure_solution 'SHELXS-97 (Sheldrick, 1990)'
_diffrn_ambient_temperature 113(2)
_diffrn_measured_fraction_theta_full 1.000
_diffrn_measured_fraction_theta_max 0.998
_diffrn_measurement_device_type 'rigaku saturn'
_diffrn_measurement_method '\w scans'
_diffrn_radiation_type MoK\a
_diffrn_radiation_wavelength 0.71073
_diffrn_reflns_av_R_equivalents 0.0562
_diffrn_reflns_av_unetI/netI 0.0486
_diffrn_reflns_Laue_measured_fraction_full 1.000
_diffrn_reflns_Laue_measured_fraction_max 0.998
_diffrn_reflns_limit_h_max 27
_diffrn_reflns_limit_h_min -27
_diffrn_reflns_limit_k_max 15
_diffrn_reflns_limit_k_min -15
_diffrn_reflns_limit_l_max 20
_diffrn_reflns_limit_l_min -19
_diffrn_reflns_number 20089
_diffrn_reflns_point_group_measured_fraction_full 1.000
_diffrn_reflns_point_group_measured_fraction_max 0.998
_diffrn_reflns_theta_full 25.242
_diffrn_reflns_theta_max 27.857
_diffrn_reflns_theta_min 2.070
_diffrn_standards_decay_% 0
_diffrn_standards_interval_count 0
_diffrn_standards_interval_time 0
_diffrn_standards_number 0
_exptl_absorpt_coefficient_mu 2.538
_exptl_absorpt_correction_T_max 1
_exptl_absorpt_correction_T_min 0.8185
_exptl_absorpt_correction_type multi-scan
_exptl_absorpt_process_details crystalclear
_exptl_crystal_density_diffrn 1.543
_exptl_crystal_description block
_exptl_crystal_F_000 1600
_exptl_crystal_size_max 0.200
_exptl_crystal_size_mid 0.180
_exptl_crystal_size_min 0.120
_refine_diff_density_max 0.808
_refine_diff_density_min -0.680
_refine_diff_density_rms 0.075
_refine_ls_extinction_coef 0.00272(15)
_refine_ls_extinction_expression Fc^*^=kFc[1+0.001xFc^2^\l^3^/sin(2\q)]^-1/4^
_refine_ls_extinction_method 'SHELXL-2018/3 (Sheldrick 2018)'
_refine_ls_goodness_of_fit_ref 1.029
_refine_ls_hydrogen_treatment constr
_refine_ls_matrix_type full
_refine_ls_number_parameters 218
_refine_ls_number_reflns 4058
_refine_ls_number_restraints 0
_refine_ls_restrained_S_all 1.029
_refine_ls_R_factor_all 0.0529
_refine_ls_R_factor_gt 0.0358
_refine_ls_shift/su_max 0.004
_refine_ls_shift/su_mean 0.001
_refine_ls_structure_factor_coef Fsqd
_refine_ls_weighting_details 'w=1/[\s^2^(Fo^2^)+(0.0326P)^2^] where P=(Fo^2^+2Fc^2^)/3'
_refine_ls_weighting_scheme calc
_refine_ls_wR_factor_gt 0.0700
_refine_ls_wR_factor_ref 0.0749
_reflns_Friedel_coverage 0.000
_reflns_number_gt 2923
_reflns_number_total 4058
_reflns_threshold_expression 'I > 2\s(I)'
_cod_data_source_file d1cc06041d2.cif
_cod_data_source_block shelxl
_cod_depositor_comments
;
The following automatic conversions were performed:

data item '_exptl_absorpt_correction_type' value 'MULTI-SCAN' was
changed to 'multi-scan' in accordance with the
/home/data/users/saulius/crontab/automatic-downloads/rss-feeds/RSC/lib/dictionaries/cif_core.dic
dictionary named 'cif_core.dic' version 2.4.2 last updated on
2011-04-26.

Automatic conversion script
Id: cif_fix_values 7556 2019-12-06 15:28:31Z antanas 
;
_cod_original_cell_volume 3411.3(14)
_cod_original_sg_symbol_H-M 'C 2/c'
_cod_database_code 7129472
_shelx_shelxl_version_number 2018/3
_shelx_space_group_comment
;
The symmetry employed for this shelxl refinement is uniquely defined
by the following loop, which should always be used as a source of
symmetry information in preference to the above space-group names.
They are only intended as comments.
;
_shelx_estimated_absorpt_t_min 0.631
_shelx_estimated_absorpt_t_max 0.750

loop_
_space_group_symop_operation_xyz
'x, y, z'
'-x, y, -z+1/2'
'x+1/2, y+1/2, z'
'-x+1/2, y+1/2, -z+1/2'
'-x, -y, -z'
'x, -y, z-1/2'
'-x+1/2, -y+1/2, -z'
'x+1/2, -y+1/2, z-1/2'

loop_
_atom_site_label
_atom_site_type_symbol
_atom_site_fract_x
_atom_site_fract_y
_atom_site_fract_z
_atom_site_U_iso_or_equiv
_atom_site_adp_type
_atom_site_occupancy
_atom_site_site_symmetry_order
_atom_site_calc_flag
_atom_site_refinement_flags_posn
_atom_site_refinement_flags_adp
_atom_site_refinement_flags_occupancy
_atom_site_disorder_assembly
_atom_site_disorder_group
Br1 Br 0.15475(2) 0.75211(2) 0.05925(2) 0.03380(10) Uani 1 1 d . . . . .
S1 S 0.45354(3) 0.89211(5) 0.40000(4) 0.02251(14) Uani 1 1 d . . . . .
O1 O 0.42255(7) 0.61826(13) 0.28365(10) 0.0235(3) Uani 1 1 d . . . . .
N1 N 0.27241(9) 0.78254(14) 0.22193(12) 0.0177(4) Uani 1 1 d . . . . .
C1 C 0.20945(11) 0.82777(18) 0.17552(14) 0.0214(5) Uani 1 1 d . . . . .
C2 C 0.18293(11) 0.92307(19) 0.20345(16) 0.0255(5) Uani 1 1 d . . . . .
H2 H 0.137406 0.951101 0.167252 0.031 Uiso 1 1 calc R U . . .
C3 C 0.22574(12) 0.97665(19) 0.28708(16) 0.0262(5) Uani 1 1 d . . . . .
H3 H 0.209826 1.042768 0.309794 0.031 Uiso 1 1 calc R U . . .
C4 C 0.29197(11) 0.93285(18) 0.33726(15) 0.0216(5) Uani 1 1 d . . . . .
H4 H 0.322012 0.968525 0.394562 0.026 Uiso 1 1 calc R U . . .
C5 C 0.31340(10) 0.83648(17) 0.30238(14) 0.0167(4) Uani 1 1 d . . . . .
C6 C 0.38451(10) 0.78005(17) 0.35133(14) 0.0168(4) Uani 1 1 d . . . . .
C7 C 0.38820(11) 0.69813(18) 0.43092(14) 0.0173(4) Uani 1 1 d . . . . .
C8 C 0.32831(11) 0.66165(19) 0.44049(15) 0.0232(5) Uani 1 1 d . . . . .
H8 H 0.284255 0.688311 0.397136 0.028 Uiso 1 1 calc R U . . .
C9 C 0.33244(13) 0.58621(19) 0.51328(16) 0.0300(5) Uani 1 1 d . . . . .
H9 H 0.291074 0.561138 0.518532 0.036 Uiso 1 1 calc R U . . .
C10 C 0.39587(13) 0.5476(2) 0.57772(16) 0.0323(6) Uani 1 1 d . . . . .
H10 H 0.398472 0.497629 0.628068 0.039 Uiso 1 1 calc R U . . .
C11 C 0.45567(13) 0.5825(2) 0.56806(16) 0.0317(6) Uani 1 1 d . . . . .
H11 H 0.499551 0.555644 0.611761 0.038 Uiso 1 1 calc R U . . .
C12 C 0.45228(11) 0.65627(19) 0.49541(15) 0.0253(5) Uani 1 1 d . . . . .
H12 H 0.493773 0.678659 0.489265 0.030 Uiso 1 1 calc R U . . .
C13 C 0.40498(10) 0.71940(19) 0.27733(15) 0.0188(5) Uani 1 1 d . . . . .
C14 C 0.40463(11) 0.79534(19) 0.19597(14) 0.0215(5) Uani 1 1 d . . . . .
H14A H 0.446088 0.774923 0.183911 0.026 Uiso 1 1 calc R U . . .
H14B H 0.363333 0.773886 0.138811 0.026 Uiso 1 1 calc R U . . .
C15 C 0.40405(11) 0.92618(19) 0.20787(15) 0.0229(5) Uani 1 1 d . . . . .
C16 C 0.37995(12) 0.9988(2) 0.12857(17) 0.0334(6) Uani 1 1 d . . . . .
H16 H 0.360739 0.964796 0.067453 0.040 Uiso 1 1 calc R U . . .
C17 C 0.38354(14) 1.1192(2) 0.13740(18) 0.0413(7) Uani 1 1 d . . . . .
H17 H 0.367518 1.166866 0.082539 0.050 Uiso 1 1 calc R U . . .
C18 C 0.41022(14) 1.1703(2) 0.22539(19) 0.0403(7) Uani 1 1 d . . . . .
H18 H 0.413079 1.252950 0.231170 0.048 Uiso 1 1 calc R U . . .
C19 C 0.43298(12) 1.1006(2) 0.30572(16) 0.0305(6) Uani 1 1 d . . . . .
H19 H 0.451006 1.135340 0.366574 0.037 Uiso 1 1 calc R U . . .
C20 C 0.42916(11) 0.9796(2) 0.29633(15) 0.0235(5) Uani 1 1 d . . . . .

loop_
_atom_site_aniso_label
_atom_site_aniso_U_11
_atom_site_aniso_U_22
_atom_site_aniso_U_33
_atom_site_aniso_U_23
_atom_site_aniso_U_13
_atom_site_aniso_U_12
Br1 0.03085(14) 0.03523(16) 0.02258(14) -0.00170(11) -0.00256(10) 0.00082(11)
S1 0.0240(3) 0.0222(3) 0.0180(3) -0.0012(2) 0.0050(2) -0.0065(2)
O1 0.0282(8) 0.0198(8) 0.0242(8) -0.0011(6) 0.0122(7) 0.0034(7)
N1 0.0213(9) 0.0170(9) 0.0145(9) 0.0019(7) 0.0067(8) -0.0004(7)
C1 0.0203(11) 0.0218(12) 0.0196(11) 0.0032(9) 0.0054(9) -0.0021(9)
C2 0.0216(12) 0.0242(12) 0.0298(13) 0.0070(10) 0.0094(10) 0.0060(9)
C3 0.0325(13) 0.0210(12) 0.0289(13) 0.0040(10) 0.0164(11) 0.0072(10)
C4 0.0258(12) 0.0198(11) 0.0199(11) -0.0016(9) 0.0098(9) -0.0011(9)
C5 0.0195(11) 0.0159(10) 0.0165(11) 0.0038(8) 0.0092(9) -0.0022(8)
C6 0.0185(10) 0.0172(11) 0.0136(10) 0.0004(8) 0.0053(8) -0.0016(8)
C7 0.0248(11) 0.0138(10) 0.0137(10) -0.0012(8) 0.0084(9) 0.0018(9)
C8 0.0264(12) 0.0235(12) 0.0207(11) 0.0009(9) 0.0104(10) -0.0008(9)
C9 0.0414(15) 0.0259(13) 0.0302(13) 0.0024(10) 0.0223(12) -0.0050(11)
C10 0.0531(16) 0.0225(13) 0.0242(13) 0.0074(10) 0.0186(12) 0.0021(11)
C11 0.0384(14) 0.0307(14) 0.0224(13) 0.0081(10) 0.0084(11) 0.0115(11)
C12 0.0254(12) 0.0243(12) 0.0262(12) 0.0028(10) 0.0104(10) 0.0043(10)
C13 0.0146(10) 0.0254(12) 0.0142(10) -0.0016(9) 0.0035(8) -0.0016(9)
C14 0.0231(12) 0.0267(12) 0.0154(11) 0.0005(9) 0.0085(9) -0.0004(10)
C15 0.0235(11) 0.0251(12) 0.0239(12) 0.0054(10) 0.0134(10) -0.0001(9)
C16 0.0429(15) 0.0355(15) 0.0254(13) 0.0071(11) 0.0175(12) 0.0017(12)
C17 0.0553(18) 0.0365(16) 0.0379(16) 0.0186(12) 0.0246(14) 0.0064(13)
C18 0.0578(18) 0.0244(14) 0.0472(17) 0.0079(12) 0.0301(14) -0.0027(12)
C19 0.0412(14) 0.0231(13) 0.0322(14) -0.0014(11) 0.0201(12) -0.0070(11)
C20 0.0233(12) 0.0252(12) 0.0232(12) 0.0041(10) 0.0106(10) -0.0052(9)

loop_
_atom_type_symbol
_atom_type_description
_atom_type_scat_dispersion_real
_atom_type_scat_dispersion_imag
_atom_type_scat_source
C C 0.0033 0.0016 'International Tables Vol C Tables 4.2.6.8 and 6.1.1.4'
H H 0.0000 0.0000 'International Tables Vol C Tables 4.2.6.8 and 6.1.1.4'
N N 0.0061 0.0033 'International Tables Vol C Tables 4.2.6.8 and 6.1.1.4'
O O 0.0106 0.0060 'International Tables Vol C Tables 4.2.6.8 and 6.1.1.4'
S S 0.1246 0.1234 'International Tables Vol C Tables 4.2.6.8 and 6.1.1.4'
Br Br -0.2901 2.4595 'International Tables Vol C Tables 4.2.6.8 and 6.1.1.4'

loop_
_geom_angle_atom_site_label_1
_geom_angle_atom_site_label_2
_geom_angle_atom_site_label_3
_geom_angle
_geom_angle_site_symmetry_1
_geom_angle_site_symmetry_3
_geom_angle_publ_flag
C20 S1 C6 97.32(10) . . ?
C1 N1 C5 116.71(18) . . ?
N1 C1 C2 125.5(2) . . ?
N1 C1 Br1 115.11(16) . . ?
C2 C1 Br1 119.35(16) . . ?
C1 C2 C3 116.9(2) . . ?
C4 C3 C2 119.5(2) . . ?
C5 C4 C3 118.8(2) . . ?
N1 C5 C4 122.66(19) . . ?
N1 C5 C6 113.71(18) . . ?
C4 C5 C6 123.63(18) . . ?
C5 C6 C7 112.60(16) . . ?
C5 C6 C13 109.44(16) . . ?
C7 C6 C13 112.62(17) . . ?
C5 C6 S1 111.17(14) . . ?
C7 C6 S1 108.61(14) . . ?
C13 C6 S1 101.92(14) . . ?
C8 C7 C12 118.35(19) . . ?
C8 C7 C6 121.08(19) . . ?
C12 C7 C6 120.56(19) . . ?
C7 C8 C9 120.5(2) . . ?
C10 C9 C8 120.8(2) . . ?
C9 C10 C11 119.1(2) . . ?
C10 C11 C12 120.8(2) . . ?
C11 C12 C7 120.6(2) . . ?
O1 C13 C14 120.82(19) . . ?
O1 C13 C6 122.64(19) . . ?
C14 C13 C6 116.50(18) . . ?
C15 C14 C13 117.47(18) . . ?
C20 C15 C16 117.5(2) . . ?
C20 C15 C14 122.43(19) . . ?
C16 C15 C14 120.0(2) . . ?
C17 C16 C15 121.3(2) . . ?
C18 C17 C16 120.3(2) . . ?
C17 C18 C19 119.9(2) . . ?
C18 C19 C20 119.5(2) . . ?
C19 C20 C15 121.5(2) . . ?
C19 C20 S1 118.77(17) . . ?
C15 C20 S1 119.70(17) . . ?

loop_
_geom_bond_atom_site_label_1
_geom_bond_atom_site_label_2
_geom_bond_distance
_geom_bond_site_symmetry_2
_geom_bond_publ_flag
Br1 C1 1.910(2) . ?
S1 C20 1.783(2) . ?
S1 C6 1.855(2) . ?
O1 C13 1.207(2) . ?
N1 C1 1.332(3) . ?
N1 C5 1.346(3) . ?
C1 C2 1.371(3) . ?
C2 C3 1.388(3) . ?
C3 C4 1.388(3) . ?
C4 C5 1.381(3) . ?
C5 C6 1.522(3) . ?
C6 C7 1.525(3) . ?
C6 C13 1.541(3) . ?
C7 C8 1.390(3) . ?
C7 C12 1.401(3) . ?
C8 C9 1.394(3) . ?
C9 C10 1.379(3) . ?
C10 C11 1.384(3) . ?
C11 C12 1.385(3) . ?
C13 C14 1.528(3) . ?
C14 C15 1.509(3) . ?
C15 C20 1.396(3) . ?
C15 C16 1.398(3) . ?
C16 C17 1.384(3) . ?
C17 C18 1.377(4) . ?
C18 C19 1.390(3) . ?
C19 C20 1.390(3) . ?

loop_
_geom_hbond_atom_site_label_D
_geom_hbond_atom_site_label_H
_geom_hbond_atom_site_label_A
_geom_hbond_distance_DH
_geom_hbond_distance_HA
_geom_hbond_distance_DA
_geom_hbond_angle_DHA
_geom_hbond_site_symmetry_A
_geom_hbond_publ_flag
C14 H14B Br1 0.99 2.95 3.674(2) 130.9 7_565 yes
C2 H2 O1 0.95 2.57 3.210(3) 125.1 4 yes

loop_
_geom_torsion_atom_site_label_1
_geom_torsion_atom_site_label_2
_geom_torsion_atom_site_label_3
_geom_torsion_atom_site_label_4
_geom_torsion
_geom_torsion_site_symmetry_1
_geom_torsion_site_symmetry_2
_geom_torsion_site_symmetry_3
_geom_torsion_site_symmetry_4
_geom_torsion_publ_flag
C5 N1 C1 C2 -0.9(3) . . . . ?
C5 N1 C1 Br1 177.52(14) . . . . ?
N1 C1 C2 C3 0.2(3) . . . . ?
Br1 C1 C2 C3 -178.13(16) . . . . ?
C1 C2 C3 C4 0.3(3) . . . . ?
C2 C3 C4 C5 -0.2(3) . . . . ?
C1 N1 C5 C4 1.0(3) . . . . ?
C1 N1 C5 C6 -179.89(17) . . . . ?
C3 C4 C5 N1 -0.6(3) . . . . ?
C3 C4 C5 C6 -179.54(18) . . . . ?
N1 C5 C6 C7 -98.0(2) . . . . ?
C4 C5 C6 C7 81.1(2) . . . . ?
N1 C5 C6 C13 28.1(2) . . . . ?
C4 C5 C6 C13 -152.82(19) . . . . ?
N1 C5 C6 S1 139.92(15) . . . . ?
C4 C5 C6 S1 -41.0(2) . . . . ?
C20 S1 C6 C5 -49.37(16) . . . . ?
C20 S1 C6 C7 -173.78(14) . . . . ?
C20 S1 C6 C13 67.15(15) . . . . ?
C5 C6 C7 C8 13.5(3) . . . . ?
C13 C6 C7 C8 -110.8(2) . . . . ?
S1 C6 C7 C8 137.08(17) . . . . ?
C5 C6 C7 C12 -167.52(18) . . . . ?
C13 C6 C7 C12 68.2(2) . . . . ?
S1 C6 C7 C12 -44.0(2) . . . . ?
C12 C7 C8 C9 0.7(3) . . . . ?
C6 C7 C8 C9 179.6(2) . . . . ?
C7 C8 C9 C10 0.8(3) . . . . ?
C8 C9 C10 C11 -1.5(3) . . . . ?
C9 C10 C11 C12 0.7(3) . . . . ?
C10 C11 C12 C7 0.8(3) . . . . ?
C8 C7 C12 C11 -1.5(3) . . . . ?
C6 C7 C12 C11 179.6(2) . . . . ?
C5 C6 C13 O1 -126.8(2) . . . . ?
C7 C6 C13 O1 -0.7(3) . . . . ?
S1 C6 C13 O1 115.48(19) . . . . ?
C5 C6 C13 C14 55.4(2) . . . . ?
C7 C6 C13 C14 -178.52(16) . . . . ?
S1 C6 C13 C14 -62.33(19) . . . . ?
O1 C13 C14 C15 -161.5(2) . . . . ?
C6 C13 C14 C15 16.4(3) . . . . ?
C13 C14 C15 C20 24.5(3) . . . . ?
C13 C14 C15 C16 -157.8(2) . . . . ?
C20 C15 C16 C17 2.7(3) . . . . ?
C14 C15 C16 C17 -175.2(2) . . . . ?
C15 C16 C17 C18 -1.0(4) . . . . ?
C16 C17 C18 C19 -0.7(4) . . . . ?
C17 C18 C19 C20 0.6(4) . . . . ?
C18 C19 C20 C15 1.1(4) . . . . ?
C18 C19 C20 S1 -176.14(19) . . . . ?
C16 C15 C20 C19 -2.7(3) . . . . ?
C14 C15 C20 C19 175.1(2) . . . . ?
C16 C15 C20 S1 174.53(16) . . . . ?
C14 C15 C20 S1 -7.7(3) . . . . ?
C6 S1 C20 C19 140.63(18) . . . . ?
C6 S1 C20 C15 -36.7(2) . . . . ?
